data_7708559
loop_
_publ_author_name
'Peng, Min'
'Wu, Xiao-Fan'
'Wang, Li-Xin'
'Chen, Si-Huai'
'Xiang, Jing'
'Jin, Xin-Xin'
'Yiu, Shek-Man'
'Wang, Bing-Wu'
'Gao, Song'
'Lau, Tai-Chu'

_publ_section_title
;
 Slow magnetic relaxation in high-coordinate Co(II) and Fe(II) compounds
 bearing neutral tetradentate ligands.
;
_journal_name_full 'Dalton transactions (Cambridge, England : 2003)'
_journal_paper_doi 10.1039/d1dt02575a
_journal_year 2021
_chemical_formula_sum 'C44 H52 Cl2 Co N8 O12'
_chemical_formula_weight 1014.76
_space_group_crystal_system monoclinic
_space_group_IT_number 14
_space_group_name_Hall '-P 2yn'
_space_group_name_H-M_alt 'P 1 21/n 1'
_atom_sites_solution_hydrogens geom
_audit_creation_method SHELXL-2016/6
_audit_update_record
;
2021-08-29 deposited with the CCDC.	2021-09-22 downloaded from the CCDC.
;
_cell_angle_alpha 90
_cell_angle_beta 91.512(2)
_cell_angle_gamma 90
_cell_formula_units_Z 4
_cell_length_a 8.7880(3)
_cell_length_b 24.1051(6)
_cell_length_c 21.9198(6)
_cell_measurement_reflns_used 4266
_cell_measurement_temperature 173(2)
_cell_measurement_theta_max 71.6150
_cell_measurement_theta_min 7.0740
_cell_volume 4641.8(2)
_computing_cell_refinement 'CrysAlisPro, Agilent Technologies'
_computing_data_collection 'CrysAlisPro, Agilent Technologies'
_computing_data_reduction 'CrysAlisPro, Agilent Technologies'
_computing_structure_refinement 'SHELXL-2016/6 (Sheldrick, 2016)'
_computing_structure_solution 'SHELXS-97 (Sheldrick, 1990)'
_diffrn_ambient_temperature 173(2)
_diffrn_detector_area_resol_mean 16.1270
_diffrn_measured_fraction_theta_full 0.999
_diffrn_measured_fraction_theta_max 0.983
_diffrn_measurement_device_type 'Xcalibur, Sapphire3, Gemini ultra'
_diffrn_measurement_method '\w scans'
_diffrn_radiation_type CuK\a
_diffrn_radiation_wavelength 1.54178
_diffrn_reflns_av_R_equivalents 0.0425
_diffrn_reflns_av_unetI/netI 0.0572
_diffrn_reflns_Laue_measured_fraction_full 0.999
_diffrn_reflns_Laue_measured_fraction_max 0.983
_diffrn_reflns_limit_h_max 10
_diffrn_reflns_limit_h_min -10
_diffrn_reflns_limit_k_max 24
_diffrn_reflns_limit_k_min -29
_diffrn_reflns_limit_l_max 26
_diffrn_reflns_limit_l_min -24
_diffrn_reflns_number 19202
_diffrn_reflns_point_group_measured_fraction_full 0.999
_diffrn_reflns_point_group_measured_fraction_max 0.983
_diffrn_reflns_theta_full 67.679
_diffrn_reflns_theta_max 71.770
_diffrn_reflns_theta_min 4.035
_diffrn_source 'Enhance Ultra (Cu) X-ray Source'
_exptl_absorpt_coefficient_mu 4.559
_exptl_absorpt_correction_T_max 1.00000
_exptl_absorpt_correction_T_min 0.82685
_exptl_absorpt_correction_type multi-scan
_exptl_absorpt_process_details
;
CrysAlisPro, Agilent Technologies,
Version 1.171.37.35h (release 09-02-2015 CrysAlis171 .NET)
(compiled Feb  9 2015,16:26:32)
Empirical absorption correction using spherical harmonics,
 implemented in SCALE3 ABSPACK scaling algorithm.
;
_exptl_crystal_colour yellow
_exptl_crystal_density_diffrn 1.452
_exptl_crystal_description block
_exptl_crystal_F_000 2116
_exptl_crystal_size_max 0.24
_exptl_crystal_size_mid 0.11
_exptl_crystal_size_min 0.02
_refine_diff_density_max 0.624
_refine_diff_density_min -0.342
_refine_diff_density_rms 0.056
_refine_ls_extinction_method none
_refine_ls_goodness_of_fit_ref 1.029
_refine_ls_hydrogen_treatment constr
_refine_ls_matrix_type full
_refine_ls_number_parameters 690
_refine_ls_number_reflns 8934
_refine_ls_number_restraints 380
_refine_ls_restrained_S_all 1.015
_refine_ls_R_factor_all 0.0637
_refine_ls_R_factor_gt 0.0449
_refine_ls_shift/su_max 0.000
_refine_ls_shift/su_mean 0.000
_refine_ls_structure_factor_coef Fsqd
_refine_ls_weighting_details 'w=1/[\s^2^(Fo^2^)+(0.0497P)^2^+1.0493P] where P=(Fo^2^+2Fc^2^)/3'
_refine_ls_weighting_scheme calc
_refine_ls_wR_factor_gt 0.1048
_refine_ls_wR_factor_ref 0.1149
_reflns_Friedel_coverage 0.000
_reflns_number_gt 6994
_reflns_number_total 8934
_reflns_threshold_expression 'I > 2\s(I)'
_cod_data_source_file d1dt02575a2.cif
_cod_data_source_block 092616a_fai
_cod_original_sg_symbol_H-M 'P 21/n'
_cod_database_code 7708559
_shelx_shelxl_version_number 2016/6
_shelx_space_group_comment
;
The symmetry employed for this shelxl refinement is uniquely defined
by the following loop, which should always be used as a source of
symmetry information in preference to the above space-group names.
They are only intended as comments.
;

loop_
_space_group_symop_operation_xyz
'x, y, z'
'-x+1/2, y+1/2, -z+1/2'
'-x, -y, -z'
'x-1/2, -y-1/2, z-1/2'

loop_
_atom_site_label
_atom_site_type_symbol
_atom_site_fract_x
_atom_site_fract_y
_atom_site_fract_z
_atom_site_U_iso_or_equiv
_atom_site_adp_type
_atom_site_occupancy
_atom_site_site_symmetry_order
_atom_site_calc_flag
_atom_site_refinement_flags_posn
_atom_site_refinement_flags_adp
_atom_site_refinement_flags_occupancy
_atom_site_disorder_assembly
_atom_site_disorder_group
Co1 Co -0.02473(5) 0.11809(2) 0.22619(2) 0.02304(10) Uani 1 1 d . . . . .
O1 O -0.0916(2) 0.18204(7) 0.16267(8) 0.0288(4) Uani 1 1 d . . . . .
O2 O 0.2701(2) 0.00605(9) 0.26135(10) 0.0403(5) Uani 1 1 d . . . . .
O3 O -0.25574(19) 0.12408(7) 0.27728(8) 0.0276(4) Uani 1 1 d . . . . .
O4 O 0.2359(2) 0.15365(8) 0.22102(9) 0.0333(4) Uani 1 1 d . . . . .
N1 N -0.0132(2) 0.18942(8) 0.27537(9) 0.0220(4) Uani 1 1 d . . . . .
N2 N 0.0577(2) 0.08826(9) 0.31505(9) 0.0223(4) Uani 1 1 d . . . . .
N3 N -0.1015(3) 0.27432(9) 0.14702(10) 0.0291(5) Uani 1 1 d . . . . .
H3A H -0.088137 0.307821 0.162190 0.035 Uiso 0.6 1 calc R U P A 1
H3B H -0.081919 0.307206 0.162792 0.035 Uiso 0.4 1 calc R U P B 2
N4 N 0.0585(3) -0.04472(9) 0.27251(11) 0.0334(5) Uani 1 1 d . . . . .
H4 H -0.030537 -0.047727 0.289678 0.040 Uiso 1 1 calc R U . . .
N5 N -0.1754(2) 0.05451(8) 0.19561(9) 0.0213(4) Uani 1 1 d . . . . .
N6 N 0.0968(2) 0.07638(9) 0.15761(9) 0.0232(4) Uani 1 1 d . . . . .
N7 N -0.4808(2) 0.08220(9) 0.29406(10) 0.0269(4) Uani 1 1 d . . . . .
H7 H -0.543480 0.055353 0.282946 0.032 Uiso 1 1 calc R U . . .
N8 N 0.4288(2) 0.16035(10) 0.15488(10) 0.0314(5) Uani 1 1 d . . . . .
H8 H 0.467700 0.146640 0.121509 0.038 Uiso 1 1 calc R U . . .
C1 C -0.0399(3) 0.23810(10) 0.24954(12) 0.0255(5) Uani 1 1 d . . . . .
C2 C -0.0339(3) 0.28687(11) 0.28437(14) 0.0352(6) Uani 1 1 d . . . . .
H2 H -0.050758 0.321987 0.265720 0.042 Uiso 1 1 calc R U . . .
C3 C -0.0031(4) 0.28288(12) 0.34613(14) 0.0397(7) Uani 1 1 d . . . . .
H3 H 0.000901 0.315577 0.370322 0.048 Uiso 1 1 calc R U . . .
C4 C 0.0227(3) 0.23073(12) 0.37395(13) 0.0319(6) Uani 1 1 d . . . . .
C5 C 0.0531(3) 0.22118(13) 0.43806(13) 0.0381(7) Uani 1 1 d . . . . .
H5 H 0.055471 0.251616 0.465599 0.046 Uiso 1 1 calc R U . . .
C6 C 0.0784(3) 0.16917(13) 0.45929(12) 0.0365(6) Uani 1 1 d . . . . .
H6 H 0.095207 0.163861 0.501877 0.044 Uiso 1 1 calc R U . . .
C7 C 0.0806(3) 0.12195(12) 0.41988(11) 0.0281(5) Uani 1 1 d . . . . .
C8 C 0.1167(3) 0.06771(13) 0.43898(12) 0.0339(6) Uani 1 1 d . . . . .
H8A H 0.132998 0.059841 0.481112 0.041 Uiso 1 1 calc R U . . .
C9 C 0.1284(3) 0.02630(12) 0.39660(12) 0.0332(6) Uani 1 1 d . . . . .
H9 H 0.154077 -0.010349 0.409055 0.040 Uiso 1 1 calc R U . . .
C10 C 0.1020(3) 0.03848(11) 0.33456(11) 0.0252(5) Uani 1 1 d . . . . .
C11 C 0.0500(3) 0.12953(11) 0.35708(11) 0.0232(5) Uani 1 1 d . . . . .
C12 C 0.0174(3) 0.18458(11) 0.33509(11) 0.0238(5) Uani 1 1 d . . . . .
C13 C -0.0793(3) 0.23050(10) 0.18219(12) 0.0251(5) Uani 1 1 d . . . . .
C14 C -0.151(2) 0.2672(9) 0.0799(8) 0.029(2) Uani 0.6 1 d . U P C 1
H14A H -0.204729 0.231396 0.074663 0.035 Uiso 0.6 1 calc R U P C 1
H14B H -0.221798 0.297289 0.067925 0.035 Uiso 0.6 1 calc R U P C 1
C15 C -0.0143(19) 0.2683(7) 0.0388(11) 0.044(2) Uani 0.6 1 d . U P C 1
H15A H -0.049158 0.275869 -0.003757 0.053 Uiso 0.6 1 calc R U P C 1
H15B H 0.055307 0.298643 0.051790 0.053 Uiso 0.6 1 calc R U P C 1
C16 C 0.0691(11) 0.2144(4) 0.0412(5) 0.050(2) Uani 0.6 1 d . U P C 1
H16A H 0.001872 0.184039 0.026443 0.060 Uiso 0.6 1 calc R U P C 1
H16B H 0.102488 0.206064 0.083711 0.060 Uiso 0.6 1 calc R U P C 1
C17 C 0.2088(8) 0.2196(4) 0.0001(3) 0.080(2) Uani 0.6 1 d . U P C 1
H17A H 0.175443 0.232068 -0.040669 0.120 Uiso 0.6 1 calc R U P C 1
H17B H 0.258763 0.183395 -0.003043 0.120 Uiso 0.6 1 calc R U P C 1
H17C H 0.280547 0.246559 0.017905 0.120 Uiso 0.6 1 calc R U P C 1
C14A C -0.153(4) 0.2720(15) 0.0880(13) 0.035(4) Uani 0.4 1 d . U P C 2
H14C H -0.228818 0.301910 0.081917 0.042 Uiso 0.4 1 calc R U P C 2
H14D H -0.206997 0.236320 0.082227 0.042 Uiso 0.4 1 calc R U P C 2
C15A C -0.036(3) 0.2771(10) 0.0370(17) 0.042(3) Uani 0.4 1 d . U P C 2
H15C H 0.009548 0.314665 0.039869 0.050 Uiso 0.4 1 calc R U P C 2
H15D H -0.092397 0.275092 -0.002563 0.050 Uiso 0.4 1 calc R U P C 2
C16A C 0.0980(19) 0.2345(6) 0.0348(8) 0.056(3) Uani 0.4 1 d . U P C 2
H16C H 0.173414 0.248820 0.005917 0.067 Uiso 0.4 1 calc R U P C 2
H16D H 0.148483 0.233455 0.075666 0.067 Uiso 0.4 1 calc R U P C 2
C17A C 0.0608(14) 0.1781(5) 0.0173(5) 0.070(3) Uani 0.4 1 d . U P C 2
H17D H 0.011698 0.178051 -0.023382 0.106 Uiso 0.4 1 calc R U P C 2
H17E H -0.008641 0.162181 0.046825 0.106 Uiso 0.4 1 calc R U P C 2
H17F H 0.154207 0.155939 0.016556 0.106 Uiso 0.4 1 calc R U P C 2
C18 C 0.1481(3) -0.00228(11) 0.28610(11) 0.0263(5) Uani 1 1 d . . . . .
C19 C 0.1070(4) -0.08677(12) 0.22896(14) 0.0412(7) Uani 1 1 d . . . . .
H19A H 0.199767 -0.105336 0.245413 0.049 Uiso 1 1 calc R U . . .
H19B H 0.133270 -0.068345 0.190276 0.049 Uiso 1 1 calc R U . . .
C20 C -0.0129(4) -0.12955(12) 0.21605(14) 0.0422(7) Uani 1 1 d . . . . .
H20A H -0.105311 -0.111397 0.198684 0.051 Uiso 1 1 calc R U . . .
H20B H -0.040289 -0.148012 0.254571 0.051 Uiso 1 1 calc R U . . .
C21 C 0.0450(5) -0.17319(15) 0.17071(17) 0.0597(10) Uani 1 1 d . . . . .
H21A H 0.075138 -0.154244 0.132822 0.072 Uiso 1 1 calc R U . . .
H21B H 0.136579 -0.191468 0.188648 0.072 Uiso 1 1 calc R U . . .
C22 C -0.0704(6) -0.21601(18) 0.1552(2) 0.0804(14) Uani 1 1 d . . . . .
H22A H -0.024207 -0.244942 0.130284 0.121 Uiso 1 1 calc R U . . .
H22B H -0.155319 -0.198949 0.132203 0.121 Uiso 1 1 calc R U . . .
H22C H -0.107936 -0.232496 0.192777 0.121 Uiso 1 1 calc R U . . .
C23 C -0.3136(3) 0.04571(10) 0.21681(11) 0.0233(5) Uani 1 1 d . . . . .
C24 C -0.4078(3) 0.00324(11) 0.19420(12) 0.0288(5) Uani 1 1 d . . . . .
H24 H -0.505712 -0.002482 0.210436 0.035 Uiso 1 1 calc R U . . .
C25 C -0.3566(3) -0.03014(11) 0.14813(12) 0.0306(6) Uani 1 1 d . . . . .
H25 H -0.419985 -0.058770 0.131892 0.037 Uiso 1 1 calc R U . . .
C26 C -0.2106(3) -0.02183(10) 0.12510(11) 0.0253(5) Uani 1 1 d . . . . .
C27 C -0.1426(3) -0.05432(11) 0.07817(12) 0.0310(6) Uani 1 1 d . . . . .
H27 H -0.199330 -0.083718 0.059774 0.037 Uiso 1 1 calc R U . . .
C28 C 0.0002(3) -0.04413(11) 0.05948(12) 0.0319(6) Uani 1 1 d . . . . .
H28 H 0.042355 -0.067053 0.029000 0.038 Uiso 1 1 calc R U . . .
C29 C 0.0896(3) 0.00079(11) 0.08486(11) 0.0271(5) Uani 1 1 d . . . . .
C30 C 0.2378(3) 0.01442(11) 0.06812(12) 0.0316(6) Uani 1 1 d . . . . .
H30 H 0.287494 -0.006698 0.037944 0.038 Uiso 1 1 calc R U . . .
C31 C 0.3104(3) 0.05845(11) 0.09563(12) 0.0303(6) Uani 1 1 d . . . . .
H31 H 0.410569 0.068215 0.084350 0.036 Uiso 1 1 calc R U . . .
C32 C 0.2364(3) 0.08910(11) 0.14055(11) 0.0259(5) Uani 1 1 d . . . . .
C33 C 0.0247(3) 0.03340(10) 0.13048(11) 0.0232(5) Uani 1 1 d . . . . .
C34 C -0.1254(3) 0.02173(10) 0.15094(11) 0.0230(5) Uani 1 1 d . . . . .
C35 C -0.3502(3) 0.08702(10) 0.26626(11) 0.0226(5) Uani 1 1 d . . . . .
C36 C -0.5251(3) 0.11998(12) 0.34279(12) 0.0308(6) Uani 1 1 d . . . . .
H36A H -0.635075 0.128342 0.338021 0.037 Uiso 1 1 calc R U . . .
H36B H -0.468589 0.155270 0.338855 0.037 Uiso 1 1 calc R U . . .
C37 C -0.4936(3) 0.09587(13) 0.40616(12) 0.0351(6) Uani 1 1 d . . . . .
H37A H -0.547174 0.118660 0.436418 0.042 Uiso 1 1 calc R U . . .
H37B H -0.536478 0.057937 0.407591 0.042 Uiso 1 1 calc R U . . .
C38 C -0.3260(3) 0.09325(13) 0.42453(13) 0.0372(6) Uani 1 1 d . . . . .
H38A H -0.284490 0.131400 0.426807 0.045 Uiso 1 1 calc R U . . .
H38B H -0.270332 0.072923 0.392832 0.045 Uiso 1 1 calc R U . . .
C39 C -0.2994(4) 0.06465(17) 0.48585(15) 0.0521(9) Uani 1 1 d . . . . .
H39A H -0.333432 0.026004 0.482937 0.078 Uiso 1 1 calc R U . . .
H39B H -0.357030 0.083900 0.517143 0.078 Uiso 1 1 calc R U . . .
H39C H -0.190678 0.065653 0.496930 0.078 Uiso 1 1 calc R U . . .
C40 C 0.3022(3) 0.13779(11) 0.17519(11) 0.0262(5) Uani 1 1 d . . . . .
C41 C 0.5070(3) 0.20663(13) 0.18487(14) 0.0373(6) Uani 1 1 d . . . . .
H41A H 0.617255 0.198338 0.187940 0.045 Uiso 1 1 calc R U . . .
H41B H 0.469419 0.210433 0.226845 0.045 Uiso 1 1 calc R U . . .
C42 C 0.4840(3) 0.26132(12) 0.15138(14) 0.0371(6) Uani 1 1 d . . . . .
H42A H 0.563965 0.287606 0.165533 0.045 Uiso 1 1 calc R U . . .
H42B H 0.497651 0.254955 0.107238 0.045 Uiso 1 1 calc R U . . .
C43 C 0.3300(4) 0.28787(14) 0.16003(16) 0.0466(8) Uani 1 1 d . . . . .
H43A H 0.316939 0.295406 0.203981 0.056 Uiso 1 1 calc R U . . .
H43B H 0.249412 0.261509 0.146647 0.056 Uiso 1 1 calc R U . . .
C44 C 0.3105(5) 0.34156(16) 0.1247(2) 0.0631(11) Uani 1 1 d . . . . .
H44A H 0.309841 0.333662 0.080813 0.095 Uiso 1 1 calc R U . . .
H44B H 0.395039 0.366651 0.135084 0.095 Uiso 1 1 calc R U . . .
H44C H 0.214133 0.359086 0.135274 0.095 Uiso 1 1 calc R U . . .
Cl1 Cl 0.62311(8) 0.12412(3) 0.99920(3) 0.03361(15) Uani 1 1 d . . . . .
O5 O 0.5633(3) 0.16714(9) 1.03668(11) 0.0555(7) Uani 1 1 d . . . . .
O6 O 0.5045(4) 0.10107(16) 0.96374(16) 0.0971(12) Uani 1 1 d . . . . .
O7 O 0.6876(4) 0.08240(11) 1.03794(12) 0.0676(8) Uani 1 1 d . . . . .
O8 O 0.7331(4) 0.14695(15) 0.96099(15) 0.0900(11) Uani 1 1 d . . . . .
Cl2 Cl 0.3206(8) 0.0697(3) 0.6422(2) 0.0446(13) Uani 0.55 1 d D U P D 1
O9 O 0.2416(16) 0.0245(5) 0.6684(5) 0.055(2) Uani 0.55 1 d D U P D 1
O10 O 0.3263(11) 0.1142(4) 0.6860(4) 0.075(3) Uani 0.55 1 d D U P D 1
O11 O 0.2794(14) 0.0925(3) 0.5856(3) 0.106(3) Uani 0.55 1 d D U P D 1
O12 O 0.4683(7) 0.0461(3) 0.6371(4) 0.090(2) Uani 0.55 1 d D U P D 1
Cl2A Cl 0.3103(8) 0.0763(4) 0.6397(3) 0.0444(17) Uani 0.45 1 d D U P E 2
O9A O 0.2251(18) 0.0326(7) 0.6648(8) 0.074(4) Uani 0.45 1 d D U P E 2
O10A O 0.3965(12) 0.1092(6) 0.6816(6) 0.075(3) Uani 0.45 1 d D U P E 2
O11A O 0.1833(12) 0.1044(4) 0.6142(6) 0.127(4) Uani 0.45 1 d D U P E 2
O12A O 0.4019(18) 0.0578(6) 0.5952(6) 0.158(5) Uani 0.45 1 d D U P E 2

loop_
_atom_site_aniso_label
_atom_site_aniso_U_11
_atom_site_aniso_U_22
_atom_site_aniso_U_33
_atom_site_aniso_U_23
_atom_site_aniso_U_13
_atom_site_aniso_U_12
Co1 0.0316(2) 0.01890(19) 0.01846(19) -0.00279(16) -0.00242(14) 0.00070(17)
O1 0.0398(10) 0.0212(9) 0.0250(9) 0.0011(7) -0.0057(7) 0.0017(8)
O2 0.0352(11) 0.0420(12) 0.0444(12) -0.0108(10) 0.0135(9) -0.0045(9)
O3 0.0265(9) 0.0274(9) 0.0290(9) -0.0054(7) 0.0025(7) -0.0029(7)
O4 0.0335(10) 0.0368(11) 0.0299(10) -0.0049(8) 0.0085(8) -0.0024(8)
N1 0.0211(10) 0.0223(10) 0.0226(10) -0.0021(8) 0.0006(7) -0.0012(8)
N2 0.0219(10) 0.0241(10) 0.0209(10) 0.0001(8) 0.0013(7) -0.0006(8)
N3 0.0332(12) 0.0231(11) 0.0309(12) 0.0031(9) -0.0035(9) 0.0002(9)
N4 0.0400(13) 0.0252(11) 0.0355(12) -0.0004(10) 0.0108(10) -0.0025(10)
N5 0.0254(10) 0.0187(9) 0.0196(10) -0.0001(8) -0.0016(7) 0.0016(8)
N6 0.0257(10) 0.0225(10) 0.0213(10) 0.0025(8) -0.0003(8) 0.0026(8)
N7 0.0236(10) 0.0291(11) 0.0280(11) -0.0060(9) 0.0025(8) -0.0026(9)
N8 0.0295(11) 0.0340(12) 0.0309(12) -0.0038(10) 0.0065(9) -0.0045(10)
C1 0.0252(12) 0.0224(12) 0.0288(13) -0.0011(10) -0.0004(9) 0.0011(10)
C2 0.0449(16) 0.0219(13) 0.0386(16) -0.0042(11) -0.0049(12) 0.0020(12)
C3 0.0518(18) 0.0271(14) 0.0400(17) -0.0160(12) -0.0024(13) -0.0002(13)
C4 0.0326(14) 0.0323(14) 0.0307(14) -0.0108(11) -0.0013(11) -0.0006(11)
C5 0.0476(17) 0.0422(16) 0.0245(14) -0.0135(12) -0.0023(11) -0.0029(14)
C6 0.0412(16) 0.0491(18) 0.0189(12) -0.0069(12) -0.0048(11) -0.0032(13)
C7 0.0265(13) 0.0366(14) 0.0210(12) -0.0009(11) -0.0010(9) -0.0022(11)
C8 0.0343(14) 0.0461(17) 0.0211(13) 0.0047(11) -0.0026(10) -0.0004(12)
C9 0.0376(15) 0.0333(14) 0.0286(14) 0.0083(11) -0.0012(11) 0.0001(12)
C10 0.0249(12) 0.0271(13) 0.0236(12) 0.0024(10) -0.0001(9) -0.0010(10)
C11 0.0192(11) 0.0287(13) 0.0215(12) -0.0018(10) -0.0006(8) -0.0033(9)
C12 0.0203(11) 0.0284(13) 0.0226(12) -0.0037(10) 0.0002(9) -0.0009(10)
C13 0.0234(12) 0.0233(12) 0.0285(13) 0.0001(10) -0.0017(9) 0.0015(10)
C14 0.036(4) 0.032(5) 0.017(4) 0.005(4) -0.008(3) 0.008(3)
C15 0.037(4) 0.061(6) 0.034(4) -0.003(5) 0.001(3) 0.004(3)
C16 0.043(4) 0.056(5) 0.052(4) -0.025(4) 0.000(3) 0.004(3)
C17 0.053(4) 0.135(7) 0.052(4) -0.026(4) 0.012(3) 0.023(4)
C14A 0.035(6) 0.031(6) 0.037(9) -0.003(6) 0.002(5) -0.005(5)
C15A 0.044(7) 0.043(5) 0.039(5) 0.001(5) 0.001(5) -0.001(5)
C16A 0.051(7) 0.068(7) 0.050(6) -0.012(6) 0.000(5) 0.009(6)
C17A 0.095(8) 0.062(6) 0.054(6) -0.011(5) -0.004(5) 0.020(6)
C18 0.0305(13) 0.0229(12) 0.0254(12) 0.0058(10) 0.0011(10) 0.0042(10)
C19 0.063(2) 0.0249(14) 0.0362(16) -0.0018(12) 0.0164(14) -0.0027(14)
C20 0.061(2) 0.0296(15) 0.0359(16) 0.0025(12) -0.0023(14) 0.0030(14)
C21 0.102(3) 0.0382(18) 0.0393(19) -0.0033(15) 0.0026(19) -0.0082(19)
C22 0.121(4) 0.052(2) 0.067(3) -0.013(2) -0.015(3) -0.009(3)
C23 0.0277(12) 0.0232(12) 0.0189(11) 0.0004(9) -0.0008(9) 0.0023(10)
C24 0.0281(13) 0.0269(13) 0.0312(14) -0.0009(11) 0.0003(10) -0.0024(11)
C25 0.0324(14) 0.0269(13) 0.0324(14) -0.0061(11) -0.0035(10) -0.0069(11)
C26 0.0325(13) 0.0213(12) 0.0218(12) 0.0007(9) -0.0036(10) 0.0018(10)
C27 0.0412(15) 0.0243(13) 0.0272(13) -0.0065(11) -0.0024(11) -0.0009(11)
C28 0.0455(16) 0.0274(13) 0.0229(13) -0.0048(11) 0.0033(11) 0.0063(12)
C29 0.0360(14) 0.0262(12) 0.0192(12) 0.0023(10) 0.0024(10) 0.0061(11)
C30 0.0373(15) 0.0305(14) 0.0273(13) 0.0004(11) 0.0074(11) 0.0096(11)
C31 0.0298(13) 0.0315(14) 0.0298(13) 0.0041(11) 0.0070(10) 0.0033(11)
C32 0.0274(13) 0.0276(13) 0.0228(12) 0.0051(10) 0.0017(9) 0.0023(10)
C33 0.0288(12) 0.0213(11) 0.0194(11) 0.0034(9) -0.0003(9) 0.0018(10)
C34 0.0287(13) 0.0213(12) 0.0186(11) 0.0023(9) -0.0027(9) 0.0028(10)
C35 0.0246(12) 0.0223(12) 0.0206(11) -0.0012(9) -0.0016(9) 0.0014(10)
C36 0.0245(13) 0.0347(14) 0.0333(14) -0.0099(12) 0.0030(10) 0.0043(11)
C37 0.0349(15) 0.0424(16) 0.0282(14) -0.0080(12) 0.0081(11) -0.0013(12)
C38 0.0394(16) 0.0416(16) 0.0305(15) 0.0000(12) -0.0005(11) -0.0021(13)
C39 0.054(2) 0.069(2) 0.0335(17) 0.0087(16) -0.0036(14) 0.0004(18)
C40 0.0261(12) 0.0278(13) 0.0245(12) 0.0029(10) 0.0002(9) 0.0017(10)
C41 0.0292(14) 0.0400(16) 0.0426(16) -0.0032(13) -0.0018(11) -0.0057(12)
C42 0.0368(15) 0.0346(15) 0.0402(16) -0.0086(13) 0.0065(12) -0.0054(12)
C43 0.0403(17) 0.0463(19) 0.053(2) -0.0135(15) -0.0041(14) 0.0011(14)
C44 0.069(3) 0.045(2) 0.074(3) -0.0083(19) -0.022(2) 0.0087(18)
Cl1 0.0455(4) 0.0305(3) 0.0251(3) -0.0021(2) 0.0074(2) 0.0017(3)
O5 0.0903(19) 0.0324(12) 0.0451(13) -0.0034(10) 0.0251(12) 0.0081(12)
O6 0.098(2) 0.110(3) 0.082(2) -0.040(2) -0.0295(19) -0.019(2)
O7 0.111(2) 0.0490(15) 0.0433(14) 0.0104(12) 0.0066(14) 0.0277(15)
O8 0.085(2) 0.096(2) 0.092(2) 0.042(2) 0.0583(18) 0.0238(19)
Cl2 0.085(3) 0.0216(15) 0.0282(17) -0.0001(9) 0.0113(12) -0.0033(11)
O9 0.076(5) 0.032(4) 0.057(4) 0.008(3) 0.000(4) -0.002(3)
O10 0.147(9) 0.032(3) 0.047(3) -0.018(3) 0.027(5) -0.027(5)
O11 0.213(11) 0.063(4) 0.041(3) 0.010(3) -0.035(5) 0.014(6)
O12 0.063(4) 0.074(4) 0.133(7) -0.001(5) 0.024(4) -0.002(3)
Cl2A 0.054(2) 0.025(2) 0.055(3) -0.0028(15) 0.0164(16) -0.0141(18)
O9A 0.067(6) 0.029(5) 0.128(10) 0.000(4) 0.063(7) -0.013(4)
O10A 0.101(8) 0.042(5) 0.079(7) 0.009(4) -0.027(6) -0.024(5)
O11A 0.118(8) 0.077(7) 0.181(12) 0.055(7) -0.070(7) -0.013(5)
O12A 0.197(12) 0.132(10) 0.152(10) -0.057(8) 0.143(9) -0.060(8)

loop_
_atom_type_symbol
_atom_type_description
_atom_type_scat_dispersion_real
_atom_type_scat_dispersion_imag
_atom_type_scat_source
C C 0.0181 0.0091 'International Tables Vol C Tables 4.2.6.8 and 6.1.1.4'
H H 0.0000 0.0000 'International Tables Vol C Tables 4.2.6.8 and 6.1.1.4'
N N 0.0311 0.0180 'International Tables Vol C Tables 4.2.6.8 and 6.1.1.4'
O O 0.0492 0.0322 'International Tables Vol C Tables 4.2.6.8 and 6.1.1.4'
Cl Cl 0.3639 0.7018 'International Tables Vol C Tables 4.2.6.8 and 6.1.1.4'
Co Co -2.3653 3.6143 'International Tables Vol C Tables 4.2.6.8 and 6.1.1.4'

loop_
_geom_angle_atom_site_label_1
_geom_angle_atom_site_label_2
_geom_angle_atom_site_label_3
_geom_angle
_geom_angle_site_symmetry_1
_geom_angle_site_symmetry_3
_geom_angle_publ_flag
N1 Co1 N6 139.37(8) . . ?
N1 Co1 N5 143.23(8) . . ?
N6 Co1 N5 75.84(8) . . ?
N1 Co1 O1 75.25(8) . . ?
N6 Co1 O1 90.86(7) . . ?
N5 Co1 O1 98.96(7) . . ?
N1 Co1 N2 78.14(8) . . ?
N6 Co1 N2 108.36(8) . . ?
N5 Co1 N2 103.51(8) . . ?
O1 Co1 N2 153.32(7) . . ?
N1 Co1 O3 74.13(7) . . ?
N6 Co1 O3 145.59(7) . . ?
N5 Co1 O3 69.82(7) . . ?
O1 Co1 O3 92.28(7) . . ?
N2 Co1 O3 82.28(7) . . ?
C13 O1 Co1 115.45(16) . . ?
C35 O3 Co1 116.49(16) . . ?
C1 N1 C12 121.8(2) . . ?
C1 N1 Co1 121.25(17) . . ?
C12 N1 Co1 116.92(17) . . ?
C10 N2 C11 117.5(2) . . ?
C10 N2 Co1 132.25(17) . . ?
C11 N2 Co1 110.04(16) . . ?
C13 N3 C14A 124.3(16) . . ?
C13 N3 C14 120.3(9) . . ?
C13 N3 H3A 119.9 . . ?
C14 N3 H3A 119.9 . . ?
C13 N3 H3B 117.9 . . ?
C14A N3 H3B 117.9 . . ?
C18 N4 C19 120.1(2) . . ?
C18 N4 H4 119.9 . . ?
C19 N4 H4 119.9 . . ?
C23 N5 C34 118.8(2) . . ?
C23 N5 Co1 124.98(16) . . ?
C34 N5 Co1 116.25(16) . . ?
C32 N6 C33 118.8(2) . . ?
C32 N6 Co1 125.21(17) . . ?
C33 N6 Co1 116.01(16) . . ?
C35 N7 C36 122.3(2) . . ?
C35 N7 H7 118.9 . . ?
C36 N7 H7 118.9 . . ?
C40 N8 C41 123.5(2) . . ?
C40 N8 H8 118.2 . . ?
C41 N8 H8 118.2 . . ?
N1 C1 C2 120.5(2) . . ?
N1 C1 C13 110.1(2) . . ?
C2 C1 C13 129.4(2) . . ?
C3 C2 C1 118.7(3) . . ?
C3 C2 H2 120.6 . . ?
C1 C2 H2 120.6 . . ?
C2 C3 C4 120.8(3) . . ?
C2 C3 H3 119.6 . . ?
C4 C3 H3 119.6 . . ?
C12 C4 C3 116.2(2) . . ?
C12 C4 C5 117.9(3) . . ?
C3 C4 C5 125.9(3) . . ?
C6 C5 C4 120.5(3) . . ?
C6 C5 H5 119.8 . . ?
C4 C5 H5 119.8 . . ?
C5 C6 C7 122.3(3) . . ?
C5 C6 H6 118.8 . . ?
C7 C6 H6 118.8 . . ?
C8 C7 C11 116.6(2) . . ?
C8 C7 C6 124.5(2) . . ?
C11 C7 C6 118.8(3) . . ?
C9 C8 C7 119.8(2) . . ?
C9 C8 H8A 120.1 . . ?
C7 C8 H8A 120.1 . . ?
C8 C9 C10 119.4(3) . . ?
C8 C9 H9 120.3 . . ?
C10 C9 H9 120.3 . . ?
N2 C10 C9 122.7(2) . . ?
N2 C10 C18 116.3(2) . . ?
C9 C10 C18 120.3(2) . . ?
N2 C11 C7 123.8(2) . . ?
N2 C11 C12 117.5(2) . . ?
C7 C11 C12 118.6(2) . . ?
N1 C12 C4 122.0(2) . . ?
N1 C12 C11 116.3(2) . . ?
C4 C12 C11 121.7(2) . . ?
O1 C13 N3 122.6(2) . . ?
O1 C13 C1 117.5(2) . . ?
N3 C13 C1 119.9(2) . . ?
C15 C14 N3 111.2(16) . . ?
C15 C14 H14A 109.4 . . ?
N3 C14 H14A 109.4 . . ?
C15 C14 H14B 109.4 . . ?
N3 C14 H14B 109.4 . . ?
H14A C14 H14B 108.0 . . ?
C16 C15 C14 110.9(15) . . ?
C16 C15 H15A 109.5 . . ?
C14 C15 H15A 109.5 . . ?
C16 C15 H15B 109.5 . . ?
C14 C15 H15B 109.5 . . ?
H15A C15 H15B 108.1 . . ?
C15 C16 C17 107.8(10) . . ?
C15 C16 H16A 110.2 . . ?
C17 C16 H16A 110.2 . . ?
C15 C16 H16B 110.2 . . ?
C17 C16 H16B 110.2 . . ?
H16A C16 H16B 108.5 . . ?
C16 C17 H17A 109.5 . . ?
C16 C17 H17B 109.5 . . ?
H17A C17 H17B 109.5 . . ?
C16 C17 H17C 109.5 . . ?
H17A C17 H17C 109.5 . . ?
H17B C17 H17C 109.5 . . ?
N3 C14A C15A 118(3) . . ?
N3 C14A H14C 107.7 . . ?
C15A C14A H14C 107.7 . . ?
N3 C14A H14D 107.7 . . ?
C15A C14A H14D 107.7 . . ?
H14C C14A H14D 107.1 . . ?
C14A C15A C16A 119(2) . . ?
C14A C15A H15C 107.5 . . ?
C16A C15A H15C 107.5 . . ?
C14A C15A H15D 107.5 . . ?
C16A C15A H15D 107.5 . . ?
H15C C15A H15D 107.0 . . ?
C17A C16A C15A 117.4(18) . . ?
C17A C16A H16C 107.9 . . ?
C15A C16A H16C 107.9 . . ?
C17A C16A H16D 107.9 . . ?
C15A C16A H16D 107.9 . . ?
H16C C16A H16D 107.2 . . ?
C16A C17A H17D 109.5 . . ?
C16A C17A H17E 109.5 . . ?
H17D C17A H17E 109.5 . . ?
C16A C17A H17F 109.5 . . ?
H17D C17A H17F 109.5 . . ?
H17E C17A H17F 109.5 . . ?
O2 C18 N4 123.3(3) . . ?
O2 C18 C10 117.2(2) . . ?
N4 C18 C10 119.5(2) . . ?
N4 C19 C20 112.7(3) . . ?
N4 C19 H19A 109.1 . . ?
C20 C19 H19A 109.1 . . ?
N4 C19 H19B 109.1 . . ?
C20 C19 H19B 109.1 . . ?
H19A C19 H19B 107.8 . . ?
C19 C20 C21 110.5(3) . . ?
C19 C20 H20A 109.6 . . ?
C21 C20 H20A 109.6 . . ?
C19 C20 H20B 109.6 . . ?
C21 C20 H20B 109.6 . . ?
H20A C20 H20B 108.1 . . ?
C22 C21 C20 112.9(4) . . ?
C22 C21 H21A 109.0 . . ?
C20 C21 H21A 109.0 . . ?
C22 C21 H21B 109.0 . . ?
C20 C21 H21B 109.0 . . ?
H21A C21 H21B 107.8 . . ?
C21 C22 H22A 109.5 . . ?
C21 C22 H22B 109.5 . . ?
H22A C22 H22B 109.5 . . ?
C21 C22 H22C 109.5 . . ?
H22A C22 H22C 109.5 . . ?
H22B C22 H22C 109.5 . . ?
N5 C23 C24 122.0(2) . . ?
N5 C23 C35 111.1(2) . . ?
C24 C23 C35 126.9(2) . . ?
C25 C24 C23 119.1(2) . . ?
C25 C24 H24 120.5 . . ?
C23 C24 H24 120.5 . . ?
C24 C25 C26 120.0(2) . . ?
C24 C25 H25 120.0 . . ?
C26 C25 H25 120.0 . . ?
C34 C26 C25 116.4(2) . . ?
C34 C26 C27 118.1(2) . . ?
C25 C26 C27 125.5(2) . . ?
C28 C27 C26 121.6(2) . . ?
C28 C27 H27 119.2 . . ?
C26 C27 H27 119.2 . . ?
C27 C28 C29 121.4(2) . . ?
C27 C28 H28 119.3 . . ?
C29 C28 H28 119.3 . . ?
C30 C29 C33 116.9(2) . . ?
C30 C29 C28 125.2(2) . . ?
C33 C29 C28 117.9(2) . . ?
C31 C30 C29 119.4(2) . . ?
C31 C30 H30 120.3 . . ?
C29 C30 H30 120.3 . . ?
C30 C31 C32 119.8(2) . . ?
C30 C31 H31 120.1 . . ?
C32 C31 H31 120.1 . . ?
N6 C32 C31 121.6(2) . . ?
N6 C32 C40 112.5(2) . . ?
C31 C32 C40 125.8(2) . . ?
N6 C33 C29 123.4(2) . . ?
N6 C33 C34 116.1(2) . . ?
C29 C33 C34 120.5(2) . . ?
N5 C34 C26 123.7(2) . . ?
N5 C34 C33 115.8(2) . . ?
C26 C34 C33 120.5(2) . . ?
O3 C35 N7 124.1(2) . . ?
O3 C35 C23 117.4(2) . . ?
N7 C35 C23 118.5(2) . . ?
N7 C36 C37 112.5(2) . . ?
N7 C36 H36A 109.1 . . ?
C37 C36 H36A 109.1 . . ?
N7 C36 H36B 109.1 . . ?
C37 C36 H36B 109.1 . . ?
H36A C36 H36B 107.8 . . ?
C38 C37 C36 114.2(2) . . ?
C38 C37 H37A 108.7 . . ?
C36 C37 H37A 108.7 . . ?
C38 C37 H37B 108.7 . . ?
C36 C37 H37B 108.7 . . ?
H37A C37 H37B 107.6 . . ?
C37 C38 C39 112.2(3) . . ?
C37 C38 H38A 109.2 . . ?
C39 C38 H38A 109.2 . . ?
C37 C38 H38B 109.2 . . ?
C39 C38 H38B 109.2 . . ?
H38A C38 H38B 107.9 . . ?
C38 C39 H39A 109.5 . . ?
C38 C39 H39B 109.5 . . ?
H39A C39 H39B 109.5 . . ?
C38 C39 H39C 109.5 . . ?
H39A C39 H39C 109.5 . . ?
H39B C39 H39C 109.5 . . ?
O4 C40 N8 124.3(2) . . ?
O4 C40 C32 118.0(2) . . ?
N8 C40 C32 117.7(2) . . ?
N8 C41 C42 113.0(2) . . ?
N8 C41 H41A 109.0 . . ?
C42 C41 H41A 109.0 . . ?
N8 C41 H41B 109.0 . . ?
C42 C41 H41B 109.0 . . ?
H41A C41 H41B 107.8 . . ?
C43 C42 C41 114.5(3) . . ?
C43 C42 H42A 108.6 . . ?
C41 C42 H42A 108.6 . . ?
C43 C42 H42B 108.6 . . ?
C41 C42 H42B 108.6 . . ?
H42A C42 H42B 107.6 . . ?
C42 C43 C44 112.7(3) . . ?
C42 C43 H43A 109.0 . . ?
C44 C43 H43A 109.0 . . ?
C42 C43 H43B 109.0 . . ?
C44 C43 H43B 109.0 . . ?
H43A C43 H43B 107.8 . . ?
C43 C44 H44A 109.5 . . ?
C43 C44 H44B 109.5 . . ?
H44A C44 H44B 109.5 . . ?
C43 C44 H44C 109.5 . . ?
H44A C44 H44C 109.5 . . ?
H44B C44 H44C 109.5 . . ?
O6 Cl1 O8 109.7(2) . . ?
O6 Cl1 O7 109.2(2) . . ?
O8 Cl1 O7 111.23(19) . . ?
O6 Cl1 O5 109.1(2) . . ?
O8 Cl1 O5 109.07(19) . . ?
O7 Cl1 O5 108.39(15) . . ?
O11 Cl2 O9 122.9(8) . . ?
O11 Cl2 O12 107.7(7) . . ?
O9 Cl2 O12 100.4(9) . . ?
O11 Cl2 O10 107.6(8) . . ?
O9 Cl2 O10 108.1(8) . . ?
O12 Cl2 O10 109.5(7) . . ?
O12A Cl2A O11A 110.6(11) . . ?
O12A Cl2A O9A 111.4(11) . . ?
O11A Cl2A O9A 95.2(10) . . ?
O12A Cl2A O10A 109.4(9) . . ?
O11A Cl2A O10A 113.2(10) . . ?
O9A Cl2A O10A 116.4(12) . . ?

loop_
_geom_bond_atom_site_label_1
_geom_bond_atom_site_label_2
_geom_bond_distance
_geom_bond_site_symmetry_2
_geom_bond_publ_flag
Co1 N1 2.031(2) . ?
Co1 N6 2.120(2) . ?
Co1 N5 2.123(2) . ?
Co1 O1 2.1487(18) . ?
Co1 N2 2.182(2) . ?
Co1 O3 2.3486(18) . ?
O1 C13 1.248(3) . ?
O2 C18 1.230(3) . ?
O3 C35 1.239(3) . ?
O4 C40 1.235(3) . ?
N1 C1 1.321(3) . ?
N1 C12 1.335(3) . ?
N2 C10 1.329(3) . ?
N2 C11 1.359(3) . ?
N3 C13 1.319(3) . ?
N3 C14A 1.36(3) . ?
N3 C14 1.532(18) . ?
N3 H3A 0.8800 . ?
N3 H3B 0.8800 . ?
N4 C18 1.320(3) . ?
N4 C19 1.464(4) . ?
N4 H4 0.8800 . ?
N5 C23 1.328(3) . ?
N5 C34 1.341(3) . ?
N6 C32 1.328(3) . ?
N6 C33 1.345(3) . ?
N7 C35 1.318(3) . ?
N7 C36 1.464(3) . ?
N7 H7 0.8800 . ?
N8 C40 1.326(3) . ?
N8 C41 1.458(4) . ?
N8 H8 0.8800 . ?
C1 C2 1.402(4) . ?
C1 C13 1.519(3) . ?
C2 C3 1.377(4) . ?
C2 H2 0.9500 . ?
C3 C4 1.413(4) . ?
C3 H3 0.9500 . ?
C4 C12 1.401(4) . ?
C4 C5 1.442(4) . ?
C5 C6 1.354(4) . ?
C5 H5 0.9500 . ?
C6 C7 1.429(4) . ?
C6 H6 0.9500 . ?
C7 C8 1.407(4) . ?
C7 C11 1.407(3) . ?
C8 C9 1.369(4) . ?
C8 H8A 0.9500 . ?
C9 C10 1.405(4) . ?
C9 H9 0.9500 . ?
C10 C18 1.510(4) . ?
C11 C12 1.438(4) . ?
C14 C15 1.52(2) . ?
C14 H14A 0.9900 . ?
C14 H14B 0.9900 . ?
C15 C16 1.492(14) . ?
C15 H15A 0.9900 . ?
C15 H15B 0.9900 . ?
C16 C17 1.547(11) . ?
C16 H16A 0.9900 . ?
C16 H16B 0.9900 . ?
C17 H17A 0.9800 . ?
C17 H17B 0.9800 . ?
C17 H17C 0.9800 . ?
C14A C15A 1.54(4) . ?
C14A H14C 0.9900 . ?
C14A H14D 0.9900 . ?
C15A C16A 1.56(2) . ?
C15A H15C 0.9900 . ?
C15A H15D 0.9900 . ?
C16A C17A 1.448(16) . ?
C16A H16C 0.9900 . ?
C16A H16D 0.9900 . ?
C17A H17D 0.9800 . ?
C17A H17E 0.9800 . ?
C17A H17F 0.9800 . ?
C19 C20 1.495(4) . ?
C19 H19A 0.9900 . ?
C19 H19B 0.9900 . ?
C20 C21 1.543(5) . ?
C20 H20A 0.9900 . ?
C20 H20B 0.9900 . ?
C21 C22 1.480(6) . ?
C21 H21A 0.9900 . ?
C21 H21B 0.9900 . ?
C22 H22A 0.9800 . ?
C22 H22B 0.9800 . ?
C22 H22C 0.9800 . ?
C23 C24 1.399(3) . ?
C23 C35 1.513(3) . ?
C24 C25 1.376(4) . ?
C24 H24 0.9500 . ?
C25 C26 1.406(4) . ?
C25 H25 0.9500 . ?
C26 C34 1.400(3) . ?
C26 C27 1.436(4) . ?
C27 C28 1.353(4) . ?
C27 H27 0.9500 . ?
C28 C29 1.441(4) . ?
C28 H28 0.9500 . ?
C29 C30 1.402(4) . ?
C29 C33 1.405(3) . ?
C30 C31 1.370(4) . ?
C30 H30 0.9500 . ?
C31 C32 1.404(4) . ?
C31 H31 0.9500 . ?
C32 C40 1.505(4) . ?
C33 C34 1.432(3) . ?
C36 C37 1.524(4) . ?
C36 H36A 0.9900 . ?
C36 H36B 0.9900 . ?
C37 C38 1.518(4) . ?
C37 H37A 0.9900 . ?
C37 H37B 0.9900 . ?
C38 C39 1.523(4) . ?
C38 H38A 0.9900 . ?
C38 H38B 0.9900 . ?
C39 H39A 0.9800 . ?
C39 H39B 0.9800 . ?
C39 H39C 0.9800 . ?
C41 C42 1.520(4) . ?
C41 H41A 0.9900 . ?
C41 H41B 0.9900 . ?
C42 C43 1.514(4) . ?
C42 H42A 0.9900 . ?
C42 H42B 0.9900 . ?
C43 C44 1.516(5) . ?
C43 H43A 0.9900 . ?
C43 H43B 0.9900 . ?
C44 H44A 0.9800 . ?
C44 H44B 0.9800 . ?
C44 H44C 0.9800 . ?
Cl1 O6 1.399(3) . ?
Cl1 O8 1.408(3) . ?
Cl1 O7 1.424(2) . ?
Cl1 O5 1.431(2) . ?
Cl2 O11 1.396(8) . ?
Cl2 O9 1.420(10) . ?
Cl2 O12 1.425(9) . ?
Cl2 O10 1.441(9) . ?
Cl2A O12A 1.356(10) . ?
Cl2A O11A 1.408(11) . ?
Cl2A O9A 1.412(11) . ?
Cl2A O10A 1.417(12) . ?

loop_
_geom_torsion_atom_site_label_1
_geom_torsion_atom_site_label_2
_geom_torsion_atom_site_label_3
_geom_torsion_atom_site_label_4
_geom_torsion
_geom_torsion_site_symmetry_1
_geom_torsion_site_symmetry_2
_geom_torsion_site_symmetry_3
_geom_torsion_site_symmetry_4
_geom_torsion_publ_flag
C12 N1 C1 C2 1.2(4) . . . . ?
Co1 N1 C1 C2 178.9(2) . . . . ?
C12 N1 C1 C13 -177.0(2) . . . . ?
Co1 N1 C1 C13 0.7(3) . . . . ?
N1 C1 C2 C3 -1.4(4) . . . . ?
C13 C1 C2 C3 176.4(3) . . . . ?
C1 C2 C3 C4 0.3(5) . . . . ?
C2 C3 C4 C12 1.0(4) . . . . ?
C2 C3 C4 C5 -178.8(3) . . . . ?
C12 C4 C5 C6 1.2(4) . . . . ?
C3 C4 C5 C6 -179.0(3) . . . . ?
C4 C5 C6 C7 1.8(5) . . . . ?
C5 C6 C7 C8 175.3(3) . . . . ?
C5 C6 C7 C11 -2.3(4) . . . . ?
C11 C7 C8 C9 3.4(4) . . . . ?
C6 C7 C8 C9 -174.3(3) . . . . ?
C7 C8 C9 C10 -0.8(4) . . . . ?
C11 N2 C10 C9 5.3(4) . . . . ?
Co1 N2 C10 C9 -169.49(19) . . . . ?
C11 N2 C10 C18 -164.9(2) . . . . ?
Co1 N2 C10 C18 20.3(3) . . . . ?
C8 C9 C10 N2 -3.7(4) . . . . ?
C8 C9 C10 C18 166.1(2) . . . . ?
C10 N2 C11 C7 -2.5(4) . . . . ?
Co1 N2 C11 C7 173.42(19) . . . . ?
C10 N2 C11 C12 173.7(2) . . . . ?
Co1 N2 C11 C12 -10.4(3) . . . . ?
C8 C7 C11 N2 -1.8(4) . . . . ?
C6 C7 C11 N2 176.0(2) . . . . ?
C8 C7 C11 C12 -178.0(2) . . . . ?
C6 C7 C11 C12 -0.1(4) . . . . ?
C1 N1 C12 C4 0.2(4) . . . . ?
Co1 N1 C12 C4 -177.64(19) . . . . ?
C1 N1 C12 C11 -177.7(2) . . . . ?
Co1 N1 C12 C11 4.5(3) . . . . ?
C3 C4 C12 N1 -1.3(4) . . . . ?
C5 C4 C12 N1 178.5(2) . . . . ?
C3 C4 C12 C11 176.5(2) . . . . ?
C5 C4 C12 C11 -3.7(4) . . . . ?
N2 C11 C12 N1 4.6(3) . . . . ?
C7 C11 C12 N1 -178.9(2) . . . . ?
N2 C11 C12 C4 -173.2(2) . . . . ?
C7 C11 C12 C4 3.2(4) . . . . ?
Co1 O1 C13 N3 173.22(19) . . . . ?
Co1 O1 C13 C1 -7.9(3) . . . . ?
C14A N3 C13 O1 6.1(16) . . . . ?
C14 N3 C13 O1 2.5(9) . . . . ?
C14A N3 C13 C1 -172.7(16) . . . . ?
C14 N3 C13 C1 -176.4(9) . . . . ?
N1 C1 C13 O1 5.0(3) . . . . ?
C2 C1 C13 O1 -173.0(3) . . . . ?
N1 C1 C13 N3 -176.1(2) . . . . ?
C2 C1 C13 N3 5.9(4) . . . . ?
C13 N3 C14 C15 -95.2(14) . . . . ?
N3 C14 C15 C16 77(2) . . . . ?
C14 C15 C16 C17 -178.1(14) . . . . ?
C13 N3 C14A C15A -100(3) . . . . ?
N3 C14A C15A C16A 58(4) . . . . ?
C14A C15A C16A C17A 71(3) . . . . ?
C19 N4 C18 O2 4.1(4) . . . . ?
C19 N4 C18 C10 -175.5(2) . . . . ?
N2 C10 C18 O2 72.4(3) . . . . ?
C9 C10 C18 O2 -98.0(3) . . . . ?
N2 C10 C18 N4 -108.0(3) . . . . ?
C9 C10 C18 N4 81.6(3) . . . . ?
C18 N4 C19 C20 -176.2(2) . . . . ?
N4 C19 C20 C21 -179.2(3) . . . . ?
C19 C20 C21 C22 -178.8(3) . . . . ?
C34 N5 C23 C24 0.3(4) . . . . ?
Co1 N5 C23 C24 179.44(18) . . . . ?
C34 N5 C23 C35 -179.4(2) . . . . ?
Co1 N5 C23 C35 -0.2(3) . . . . ?
N5 C23 C24 C25 -0.7(4) . . . . ?
C35 C23 C24 C25 178.9(2) . . . . ?
C23 C24 C25 C26 1.0(4) . . . . ?
C24 C25 C26 C34 -0.9(4) . . . . ?
C24 C25 C26 C27 178.7(3) . . . . ?
C34 C26 C27 C28 0.8(4) . . . . ?
C25 C26 C27 C28 -178.7(3) . . . . ?
C26 C27 C28 C29 -1.5(4) . . . . ?
C27 C28 C29 C30 -179.8(3) . . . . ?
C27 C28 C29 C33 0.9(4) . . . . ?
C33 C29 C30 C31 -1.0(4) . . . . ?
C28 C29 C30 C31 179.7(2) . . . . ?
C29 C30 C31 C32 0.5(4) . . . . ?
C33 N6 C32 C31 -0.7(4) . . . . ?
Co1 N6 C32 C31 178.43(18) . . . . ?
C33 N6 C32 C40 -179.7(2) . . . . ?
Co1 N6 C32 C40 -0.5(3) . . . . ?
C30 C31 C32 N6 0.4(4) . . . . ?
C30 C31 C32 C40 179.1(2) . . . . ?
C32 N6 C33 C29 0.2(4) . . . . ?
Co1 N6 C33 C29 -179.01(18) . . . . ?
C32 N6 C33 C34 179.9(2) . . . . ?
Co1 N6 C33 C34 0.6(3) . . . . ?
C30 C29 C33 N6 0.6(4) . . . . ?
C28 C29 C33 N6 180.0(2) . . . . ?
C30 C29 C33 C34 -179.0(2) . . . . ?
C28 C29 C33 C34 0.3(3) . . . . ?
C23 N5 C34 C26 -0.2(3) . . . . ?
Co1 N5 C34 C26 -179.42(18) . . . . ?
C23 N5 C34 C33 -179.7(2) . . . . ?
Co1 N5 C34 C33 1.1(3) . . . . ?
C25 C26 C34 N5 0.5(4) . . . . ?
C27 C26 C34 N5 -179.1(2) . . . . ?
C25 C26 C34 C33 180.0(2) . . . . ?
C27 C26 C34 C33 0.4(3) . . . . ?
N6 C33 C34 N5 -1.1(3) . . . . ?
C29 C33 C34 N5 178.5(2) . . . . ?
N6 C33 C34 C26 179.3(2) . . . . ?
C29 C33 C34 C26 -1.0(4) . . . . ?
Co1 O3 C35 N7 175.25(19) . . . . ?
Co1 O3 C35 C23 -6.1(3) . . . . ?
C36 N7 C35 O3 -1.9(4) . . . . ?
C36 N7 C35 C23 179.4(2) . . . . ?
N5 C23 C35 O3 4.4(3) . . . . ?
C24 C23 C35 O3 -175.3(2) . . . . ?
N5 C23 C35 N7 -176.9(2) . . . . ?
C24 C23 C35 N7 3.5(4) . . . . ?
C35 N7 C36 C37 -98.2(3) . . . . ?
N7 C36 C37 C38 71.8(3) . . . . ?
C36 C37 C38 C39 -175.4(3) . . . . ?
C41 N8 C40 O4 0.8(4) . . . . ?
C41 N8 C40 C32 -178.3(2) . . . . ?
N6 C32 C40 O4 12.6(3) . . . . ?
C31 C32 C40 O4 -166.3(3) . . . . ?
N6 C32 C40 N8 -168.3(2) . . . . ?
C31 C32 C40 N8 12.8(4) . . . . ?
C40 N8 C41 C42 -105.1(3) . . . . ?
N8 C41 C42 C43 76.6(3) . . . . ?
C41 C42 C43 C44 -178.6(3) . . . . ?
